data_2020181
loop_
_publ_author_name
'Bracuti, A.J.'

_publ_section_title
;
 Structure of 1,2,3-Triaminoguanidine (TAG)
;
_journal_name_full 'Acta Crystallographica C (39,1983-)'
_journal_page_first 1887
_journal_page_last 1889
_journal_volume 42
_journal_year 1986
_chemical_formula_sum 'C H8 N6'
_chemical_name_systematic 'H2 N N C (N H N H2)2'
_space_group_IT_number 14
_symmetry_space_group_name_Hall '-P 2ybc'
_symmetry_space_group_name_H-M 'P 1 21/c 1'
_cell_angle_alpha 90
_cell_angle_beta 110.8
_cell_angle_gamma 90
_cell_formula_units_Z 4
_cell_length_a 7.46
_cell_length_b 10.274
_cell_length_c 6.343
_cell_volume 454.468
_citation_journal_id_ASTM ACSCEE
_cod_data_source_file Bracuti_ACSCEE_1986_1908.cif
_cod_data_source_block C1H8N6
_cod_original_cell_volume 454.4684
_cod_original_formula_sum 'C1 H8 N6'
_cod_database_code 2020181

loop_
_symmetry_equiv_pos_as_xyz
x,y,z
-x,y+1/2,-z+1/2
-x,-y,-z
x,-y-1/2,z-1/2

loop_
_atom_site_label
_atom_site_type_symbol
_atom_site_fract_x
_atom_site_fract_y
_atom_site_fract_z
_atom_site_occupancy
_atom_site_U_iso_or_equiv
H3 H+1 0.433 -0.067 0.12 1 0.0
H7 H+1 0.042 0.203 0.396 1 0.0
H4 H+1 0.351 -0.247 0.295 1 0.0
H8 H+1 -0.056 0.143 0.182 1 0.0
C1 C+4 0.2343 0.0361 0.1937 1 0.0
N2 N-3 0.3015 0.1115 -0.1083 1 0.0
N1 N-1 0.2102 0.13278 0.0561 1 0.0
N6 N-3 -0.0024 0.12554 0.3318 1 0.0
N3 N-1 0.3294 -0.0761 0.1797 1 0.0
H2 H+1 0.236 0.039 -0.199 1 0.0
N4 N-3 0.3656 -0.1682 0.358 1 0.0
H5 H+1 0.478 -0.161 0.448 1 0.0
H1 H+1 0.273 0.188 -0.195 1 0.0
H6 H+1 0.141 -0.035 0.409 1 0.0
N5 N-1 0.1583 0.0416 0.3629 1 0.0
